data_1543852
loop_
_publ_author_name
'Wen, Genfa'
'Su, Yingpeng'
'Zhang, Guoxiang'
'Lin, Qiqiao'
'Zhu, Yujin'
'Zhang, Qianqian'
'Fang, Xinqiang'

_publ_section_title
;
 Stereodivergent Synthesis of Chromanones and Flavanones via
 Intramolecular Benzoin Reaction.
;
_journal_issue 16
_journal_name_full 'Organic letters'
_journal_page_first 3980
_journal_page_last 3983
_journal_paper_doi 10.1021/acs.orglett.6b01767
_journal_volume 18
_journal_year 2016
_chemical_absolute_configuration rmad
_chemical_formula_sum 'C16 H13 Cl O3'
_chemical_formula_weight 288.71
_chemical_name_systematic
; 
 ? 
;
_space_group_IT_number 19
_symmetry_cell_setting orthorhombic
_symmetry_space_group_name_Hall 'P 2ac 2ab'
_symmetry_space_group_name_H-M 'P 21 21 21'
_atom_sites_solution_hydrogens geom
_atom_sites_solution_primary direct
_atom_sites_solution_secondary difmap
_audit_creation_method SHELXL-97
_cell_angle_alpha 90.00
_cell_angle_beta 90.00
_cell_angle_gamma 90.00
_cell_formula_units_Z 8
_cell_length_a 11.829(2)
_cell_length_b 12.023(2)
_cell_length_c 19.877(4)
_cell_measurement_reflns_used 8714
_cell_measurement_temperature 293(2)
_cell_measurement_theta_max 27.4816
_cell_measurement_theta_min 2.4158
_cell_volume 2826.9(9)
_computing_structure_refinement 'SHELXL-97 (Sheldrick, 1997)'
_computing_structure_solution 'SHELXS-97 (Sheldrick, 1990)'
_diffrn_ambient_temperature 293(2)
_diffrn_measured_fraction_theta_full 0.961
_diffrn_measured_fraction_theta_max 0.961
_diffrn_measurement_device_type 'Bruker P4'
_diffrn_measurement_method '\w scans'
_diffrn_radiation_monochromator graphite
_diffrn_radiation_source 'fine-focus sealed tube'
_diffrn_radiation_type MoK\a
_diffrn_radiation_wavelength 0.71073
_diffrn_reflns_av_R_equivalents 0.0209
_diffrn_reflns_av_sigmaI/netI 0.0205
_diffrn_reflns_limit_h_max 13
_diffrn_reflns_limit_h_min -14
_diffrn_reflns_limit_k_max 15
_diffrn_reflns_limit_k_min -15
_diffrn_reflns_limit_l_max 25
_diffrn_reflns_limit_l_min -25
_diffrn_reflns_number 21602
_diffrn_reflns_theta_full 27.48
_diffrn_reflns_theta_max 27.48
_diffrn_reflns_theta_min 2.42
_exptl_absorpt_coefficient_mu 0.274
_exptl_absorpt_correction_type none
_exptl_crystal_colour White
_exptl_crystal_density_diffrn 1.357
_exptl_crystal_density_method 'not measured'
_exptl_crystal_description Prism
_exptl_crystal_F_000 1200
_exptl_crystal_size_max 0.3
_exptl_crystal_size_mid 0.25
_exptl_crystal_size_min 0.15
_refine_diff_density_max 0.157
_refine_diff_density_min -0.197
_refine_diff_density_rms 0.027
_refine_ls_abs_structure_details 'Flack H D (1983), Acta Cryst. A39, 876-881'
_refine_ls_abs_structure_Flack 0.04(4)
_refine_ls_extinction_method none
_refine_ls_goodness_of_fit_ref 1.026
_refine_ls_hydrogen_treatment mixed
_refine_ls_matrix_type full
_refine_ls_number_parameters 362
_refine_ls_number_reflns 6234
_refine_ls_number_restraints 1
_refine_ls_restrained_S_all 1.027
_refine_ls_R_factor_all 0.0339
_refine_ls_R_factor_gt 0.0318
_refine_ls_shift/su_max 0.004
_refine_ls_shift/su_mean 0.001
_refine_ls_structure_factor_coef Fsqd
_refine_ls_weighting_details 'calc w=1/[\s^2^(Fo^2^)+(0.0598P)^2^+0.0000P] where P=(Fo^2^+2Fc^2^)/3'
_refine_ls_weighting_scheme calc
_refine_ls_wR_factor_gt 0.0848
_refine_ls_wR_factor_ref 0.0869
_reflns_number_gt 5840
_reflns_number_total 6234
_reflns_threshold_expression >2sigma(I)
_cod_data_source_file ol6b01767_si_002.cif
_cod_data_source_block d
_cod_depositor_comments
;
The following automatic conversions were performed:

'_chemical_absolute_configuration' value ' rmad ' changed to 'rmad'
according to
/usr/data/users/saulius/crontab/automatic-downloads/rss-feeds/ACS/lib/dictionaries/cif_core.dic
dictionary named 'cif_core.dic' version 2.4.2 from 2011-04-26.

'_symmetry_cell_setting' value 'Orthorhombic' changed to
'orthorhombic' according to
/usr/data/users/saulius/crontab/automatic-downloads/rss-feeds/ACS/lib/dictionaries/cif_core.dic
dictionary named 'cif_core.dic' version 2.4.2 from 2011-04-26.

Automatic conversion script
Id: cif_fix_values 4268 2015-11-12 08:31:59Z antanas 

 Adding full bibliography for 1543852.cif.
;
_cod_original_sg_symbol_H-M P212121
_cod_database_code 1543852

loop_
_symmetry_equiv_pos_as_xyz
'x, y, z'
'-x+1/2, -y, z+1/2'
'x+1/2, -y+1/2, -z'
'-x, y+1/2, -z+1/2'

loop_
_atom_site_label
_atom_site_type_symbol
_atom_site_fract_x
_atom_site_fract_y
_atom_site_fract_z
_atom_site_U_iso_or_equiv
_atom_site_adp_type
_atom_site_occupancy
_atom_site_symmetry_multiplicity
_atom_site_calc_flag
_atom_site_refinement_flags
Cl1 Cl -0.26597(4) -0.17821(4) 0.45348(2) 0.07192(14) Uani 1 1 d .
O1 O 0.06805(9) -0.43041(10) 0.35545(5) 0.0579(3) Uani 1 1 d .
O2 O 0.08421(9) -0.57584(8) 0.25099(5) 0.0527(2) Uani 1 1 d .
H2A H 0.1154 -0.5750 0.2878 0.079 Uiso 1 1 calc R
O3 O -0.15847(9) -0.40930(8) 0.20165(5) 0.0483(2) Uani 1 1 d .
C1 C -0.23126(14) -0.24537(12) 0.37887(8) 0.0503(3) Uani 1 1 d .
C2 C -0.30529(13) -0.24001(13) 0.32423(8) 0.0547(4) Uani 1 1 d .
H2B H -0.3719 -0.1994 0.3276 0.066 Uiso 1 1 calc R
C3 C -0.27957(13) -0.29487(12) 0.26553(8) 0.0507(3) Uani 1 1 d .
H3A H -0.3288 -0.2913 0.2291 0.061 Uiso 1 1 calc R
C4 C -0.18026(11) -0.35554(11) 0.26061(7) 0.0426(3) Uani 1 1 d .
C5 C -0.10485(11) -0.35928(11) 0.31459(6) 0.0406(3) Uani 1 1 d .
C6 C -0.13144(13) -0.30282(11) 0.37438(7) 0.0452(3) Uani 1 1 d .
H6A H -0.0817 -0.3044 0.4106 0.054 Uiso 1 1 calc R
C7 C 0.00214(12) -0.41959(11) 0.30865(7) 0.0417(3) Uani 1 1 d .
C8 C 0.02791(12) -0.47320(11) 0.24033(7) 0.0415(3) Uani 1 1 d .
C9 C -0.08504(13) -0.50474(12) 0.20743(8) 0.0474(3) Uani 1 1 d .
H9A H -0.1225 -0.5594 0.2364 0.057 Uiso 1 1 calc R
C10 C -0.07506(16) -0.55448(16) 0.13799(9) 0.0674(5) Uani 1 1 d .
H10A H -0.1491 -0.5716 0.1211 0.101 Uiso 1 1 calc R
H10B H -0.0308 -0.6213 0.1402 0.101 Uiso 1 1 calc R
H10C H -0.0390 -0.5021 0.1085 0.101 Uiso 1 1 calc R
C11 C 0.09859(12) -0.39525(11) 0.19655(7) 0.0405(3) Uani 1 1 d .
C12 C 0.18479(14) -0.43894(14) 0.15738(9) 0.0595(4) Uani 1 1 d .
H12A H 0.2013 -0.5144 0.1601 0.071 Uiso 1 1 calc R
C13 C 0.24657(15) -0.37216(17) 0.11430(9) 0.0640(4) Uani 1 1 d .
H13A H 0.3034 -0.4031 0.0879 0.077 Uiso 1 1 calc R
C14 C 0.22419(15) -0.25960(15) 0.11025(7) 0.0566(4) Uani 1 1 d .
H14A H 0.2660 -0.2143 0.0816 0.068 Uiso 1 1 calc R
C15 C 0.13892(16) -0.21550(13) 0.14932(8) 0.0565(4) Uani 1 1 d .
H15A H 0.1233 -0.1398 0.1470 0.068 Uiso 1 1 calc R
C16 C 0.07642(14) -0.28230(12) 0.19186(7) 0.0481(3) Uani 1 1 d .
H16A H 0.0189 -0.2512 0.2176 0.058 Uiso 1 1 calc R
Cl2 Cl -0.33246(5) -0.54658(4) 0.02121(2) 0.07588(15) Uani 1 1 d .
O4 O -0.22210(8) -0.14796(9) 0.12720(5) 0.0519(2) Uani 1 1 d .
O5 O -0.30566(10) 0.06230(9) 0.11678(7) 0.0699(3) Uani 1 1 d .
H5A H -0.2422 0.0393 0.1257 0.105 Uiso 1 1 calc R
O6 O -0.52363(9) -0.09722(10) 0.03151(6) 0.0572(3) Uani 1 1 d .
C17 C -0.38698(14) -0.41234(13) 0.02630(7) 0.0517(4) Uani 1 1 d .
C18 C -0.48752(14) -0.38767(15) -0.00760(8) 0.0570(4) Uani 1 1 d .
H18A H -0.5252 -0.4430 -0.0314 0.068 Uiso 1 1 calc R
C19 C -0.53006(14) -0.28262(16) -0.00574(8) 0.0578(4) Uani 1 1 d .
H19A H -0.5965 -0.2661 -0.0287 0.069 Uiso 1 1 calc R
C20 C -0.47447(12) -0.19943(13) 0.03053(7) 0.0471(3) Uani 1 1 d .
C21 C -0.37459(12) -0.22406(12) 0.06482(6) 0.0426(3) Uani 1 1 d .
C22 C -0.33106(12) -0.33217(12) 0.06250(6) 0.0456(3) Uani 1 1 d .
H22A H -0.2647 -0.3496 0.0853 0.055 Uiso 1 1 calc R
C23 C -0.31694(11) -0.13643(12) 0.10351(6) 0.0418(3) Uani 1 1 d .
C24 C -0.38139(12) -0.02787(12) 0.11336(8) 0.0487(3) Uani 1 1 d .
C25 C -0.45109(14) -0.00488(14) 0.04874(8) 0.0548(4) Uani 1 1 d .
H25A H -0.3979 0.0064 0.0115 0.066 Uiso 1 1 calc R
C26 C -0.52453(19) 0.09638(18) 0.05360(11) 0.0766(5) Uani 1 1 d .
H26A H -0.5653 0.1060 0.0122 0.115 Uiso 1 1 calc R
H26B H -0.4782 0.1606 0.0617 0.115 Uiso 1 1 calc R
H26C H -0.5771 0.0875 0.0900 0.115 Uiso 1 1 calc R
C27 C -0.45173(12) -0.03785(14) 0.17787(7) 0.0512(4) Uani 1 1 d .
C28 C -0.53346(16) -0.11827(18) 0.18636(8) 0.0673(5) Uani 1 1 d .
H28A H -0.5472 -0.1687 0.1519 0.081 Uiso 1 1 calc R
C29 C -0.59575(17) -0.1254(2) 0.24550(9) 0.0796(6) Uani 1 1 d .
H29A H -0.6510 -0.1799 0.2500 0.096 Uiso 1 1 calc R
C30 C -0.57637(19) -0.0533(2) 0.29674(9) 0.0842(7) Uani 1 1 d U
H30A H -0.6188 -0.0575 0.3361 0.101 Uiso 1 1 calc R
C31 C -0.4944(2) 0.0252(2) 0.28999(11) 0.0931(8) Uani 1 1 d U
H31A H -0.4799 0.0735 0.3255 0.112 Uiso 1 1 calc R
C32 C -0.43152(18) 0.03458(18) 0.23094(10) 0.0741(5) Uani 1 1 d .
H32A H -0.3762 0.0892 0.2271 0.089 Uiso 1 1 calc R

loop_
_atom_site_aniso_label
_atom_site_aniso_U_11
_atom_site_aniso_U_22
_atom_site_aniso_U_33
_atom_site_aniso_U_23
_atom_site_aniso_U_13
_atom_site_aniso_U_12
Cl1 0.0829(3) 0.0614(2) 0.0715(3) -0.01385(18) 0.0238(2) -0.0031(2)
O1 0.0508(6) 0.0723(7) 0.0507(6) 0.0030(5) -0.0107(5) 0.0121(5)
O2 0.0578(6) 0.0363(5) 0.0640(6) 0.0047(4) -0.0100(5) 0.0075(4)
O3 0.0451(5) 0.0549(6) 0.0450(5) -0.0005(4) -0.0065(4) 0.0067(5)
C1 0.0528(9) 0.0405(7) 0.0576(8) 0.0022(6) 0.0133(7) -0.0057(6)
C2 0.0431(8) 0.0481(8) 0.0730(10) 0.0054(7) 0.0080(7) 0.0034(6)
C3 0.0400(7) 0.0535(8) 0.0588(8) 0.0075(6) -0.0010(6) 0.0016(6)
C4 0.0382(7) 0.0426(6) 0.0469(7) 0.0070(5) 0.0005(5) -0.0016(6)
C5 0.0395(7) 0.0394(6) 0.0427(6) 0.0067(5) -0.0004(5) -0.0032(5)
C6 0.0475(8) 0.0434(6) 0.0446(7) 0.0052(5) 0.0049(6) -0.0059(6)
C7 0.0403(7) 0.0387(6) 0.0461(7) 0.0064(5) -0.0015(6) -0.0011(5)
C8 0.0430(7) 0.0355(6) 0.0459(7) 0.0037(5) -0.0015(6) 0.0033(5)
C9 0.0452(8) 0.0429(7) 0.0540(8) 0.0022(6) -0.0059(6) 0.0003(6)
C10 0.0667(10) 0.0705(11) 0.0650(10) -0.0207(8) -0.0116(9) 0.0074(9)
C11 0.0380(7) 0.0398(6) 0.0438(7) 0.0012(5) -0.0012(5) 0.0010(5)
C12 0.0580(9) 0.0513(8) 0.0692(9) 0.0042(7) 0.0138(8) 0.0120(8)
C13 0.0529(9) 0.0771(11) 0.0620(9) 0.0043(8) 0.0147(7) 0.0094(8)
C14 0.0542(9) 0.0698(10) 0.0457(7) 0.0080(6) 0.0013(7) -0.0139(8)
C15 0.0741(11) 0.0447(7) 0.0506(8) 0.0047(6) 0.0026(7) -0.0044(7)
C16 0.0549(8) 0.0400(7) 0.0492(7) 0.0004(5) 0.0074(7) 0.0027(6)
Cl2 0.0942(3) 0.0644(2) 0.0691(3) -0.0233(2) -0.0128(2) 0.0066(2)
O4 0.0373(5) 0.0565(6) 0.0619(6) -0.0070(5) -0.0095(5) 0.0011(5)
O5 0.0508(6) 0.0506(6) 0.1083(10) 0.0018(6) -0.0139(7) -0.0048(5)
O6 0.0407(5) 0.0736(7) 0.0572(6) -0.0079(5) -0.0089(5) 0.0090(5)
C17 0.0545(9) 0.0617(8) 0.0391(7) -0.0084(6) 0.0040(6) -0.0048(7)
C18 0.0509(9) 0.0743(10) 0.0459(8) -0.0185(7) -0.0013(7) -0.0097(8)
C19 0.0404(8) 0.0882(12) 0.0450(7) -0.0115(7) -0.0065(6) -0.0035(8)
C20 0.0362(7) 0.0651(8) 0.0400(7) -0.0067(6) 0.0001(5) 0.0035(7)
C21 0.0342(7) 0.0580(8) 0.0355(6) -0.0029(5) 0.0035(5) -0.0031(6)
C22 0.0412(7) 0.0578(8) 0.0378(6) -0.0033(5) 0.0020(5) -0.0011(6)
C23 0.0317(7) 0.0528(7) 0.0410(6) -0.0002(5) 0.0011(5) -0.0015(6)
C24 0.0367(7) 0.0512(8) 0.0582(8) -0.0032(6) -0.0061(6) 0.0003(6)
C25 0.0469(9) 0.0606(9) 0.0569(9) 0.0015(7) -0.0038(7) 0.0075(7)
C26 0.0742(12) 0.0735(12) 0.0822(12) -0.0009(9) -0.0146(10) 0.0260(10)
C27 0.0423(8) 0.0609(9) 0.0504(8) -0.0122(6) -0.0081(6) 0.0112(7)
C28 0.0621(11) 0.0866(12) 0.0533(9) -0.0193(8) 0.0092(8) -0.0095(10)
C29 0.0639(11) 0.1090(17) 0.0661(11) -0.0034(11) 0.0158(9) 0.0071(12)
C30 0.0685(12) 0.136(2) 0.0479(9) -0.0134(11) 0.0054(9) 0.0363(13)
C31 0.0917(16) 0.1280(19) 0.0596(11) -0.0438(12) -0.0124(11) 0.0345(15)
C32 0.0681(11) 0.0823(13) 0.0720(11) -0.0310(10) -0.0133(9) 0.0119(10)

loop_
_atom_type_symbol
_atom_type_description
_atom_type_scat_dispersion_real
_atom_type_scat_dispersion_imag
_atom_type_scat_source
C C 0.0033 0.0016 'International Tables Vol C Tables 4.2.6.8 and 6.1.1.4'
H H 0.0000 0.0000 'International Tables Vol C Tables 4.2.6.8 and 6.1.1.4'
Cl Cl 0.1484 0.1585 'International Tables Vol C Tables 4.2.6.8 and 6.1.1.4'
O O 0.0106 0.0060 'International Tables Vol C Tables 4.2.6.8 and 6.1.1.4'

loop_
_geom_angle_atom_site_label_1
_geom_angle_atom_site_label_2
_geom_angle_atom_site_label_3
_geom_angle
C8 O2 H2A 109.5
C4 O3 C9 114.99(10)
C6 C1 C2 120.84(14)
C6 C1 Cl1 119.55(12)
C2 C1 Cl1 119.61(12)
C3 C2 C1 119.95(14)
C3 C2 H2B 120.0
C1 C2 H2B 120.0
C2 C3 C4 120.00(14)
C2 C3 H3A 120.0
C4 C3 H3A 120.0
O3 C4 C3 118.07(12)
O3 C4 C5 121.65(12)
C3 C4 C5 120.28(13)
C4 C5 C6 119.46(12)
C4 C5 C7 120.44(12)
C6 C5 C7 120.09(12)
C1 C6 C5 119.45(14)
C1 C6 H6A 120.3
C5 C6 H6A 120.3
O1 C7 C5 122.94(13)
O1 C7 C8 120.20(12)
C5 C7 C8 116.84(11)
O2 C8 C11 111.22(11)
O2 C8 C7 109.07(11)
C11 C8 C7 110.81(11)
O2 C8 C9 104.91(10)
C11 C8 C9 112.65(11)
C7 C8 C9 107.94(11)
O3 C9 C10 106.82(12)
O3 C9 C8 111.17(11)
C10 C9 C8 114.81(13)
O3 C9 H9A 107.9
C10 C9 H9A 107.9
C8 C9 H9A 107.9
C9 C10 H10A 109.5
C9 C10 H10B 109.5
H10A C10 H10B 109.5
C9 C10 H10C 109.5
H10A C10 H10C 109.5
H10B C10 H10C 109.5
C12 C11 C16 118.21(13)
C12 C11 C8 119.33(13)
C16 C11 C8 122.39(13)
C13 C12 C11 121.09(15)
C13 C12 H12A 119.5
C11 C12 H12A 119.5
C14 C13 C12 120.25(16)
C14 C13 H13A 119.9
C12 C13 H13A 119.9
C15 C14 C13 118.95(15)
C15 C14 H14A 120.5
C13 C14 H14A 120.5
C14 C15 C16 120.85(15)
C14 C15 H15A 119.6
C16 C15 H15A 119.6
C15 C16 C11 120.64(15)
C15 C16 H16A 119.7
C11 C16 H16A 119.7
C24 O5 H5A 109.5
C20 O6 C25 116.37(11)
C22 C17 C18 120.89(15)
C22 C17 Cl2 120.19(12)
C18 C17 Cl2 118.92(12)
C19 C18 C17 119.89(14)
C19 C18 H18A 120.1
C17 C18 H18A 120.1
C18 C19 C20 120.31(15)
C18 C19 H19A 119.8
C20 C19 H19A 119.8
O6 C20 C21 123.14(13)
O6 C20 C19 116.95(13)
C21 C20 C19 119.90(14)
C20 C21 C22 119.51(13)
C20 C21 C23 119.70(13)
C22 C21 C23 120.79(12)
C17 C22 C21 119.50(14)
C17 C22 H22A 120.3
C21 C22 H22A 120.3
O4 C23 C21 122.98(13)
O4 C23 C24 120.39(12)
C21 C23 C24 116.63(11)
O5 C24 C23 110.32(11)
O5 C24 C27 111.41(12)
C23 C24 C27 108.17(12)
O5 C24 C25 103.94(13)
C23 C24 C25 108.19(11)
C27 C24 C25 114.71(12)
O6 C25 C26 107.18(14)
O6 C25 C24 112.03(13)
C26 C25 C24 113.55(14)
O6 C25 H25A 108.0
C26 C25 H25A 108.0
C24 C25 H25A 108.0
C25 C26 H26A 109.5
C25 C26 H26B 109.5
H26A C26 H26B 109.5
C25 C26 H26C 109.5
H26A C26 H26C 109.5
H26B C26 H26C 109.5
C28 C27 C32 117.90(16)
C28 C27 C24 122.55(13)
C32 C27 C24 119.53(16)
C27 C28 C29 121.25(17)
C27 C28 H28A 119.4
C29 C28 H28A 119.4
C30 C29 C28 120.4(2)
C30 C29 H29A 119.8
C28 C29 H29A 119.8
C29 C30 C31 119.33(19)
C29 C30 H30A 120.3
C31 C30 H30A 120.3
C30 C31 C32 121.32(19)
C30 C31 H31A 119.3
C32 C31 H31A 119.3
C27 C32 C31 119.8(2)
C27 C32 H32A 120.1
C31 C32 H32A 120.1

loop_
_geom_bond_atom_site_label_1
_geom_bond_atom_site_label_2
_geom_bond_distance
Cl1 C1 1.7379(16)
O1 C7 1.2207(17)
O2 C8 1.4182(15)
O2 H2A 0.8200
O3 C4 1.3629(17)
O3 C9 1.4437(17)
C1 C6 1.371(2)
C1 C2 1.397(2)
C2 C3 1.374(2)
C2 H2B 0.9300
C3 C4 1.386(2)
C3 H3A 0.9300
C4 C5 1.3960(18)
C5 C6 1.4044(19)
C5 C7 1.463(2)
C6 H6A 0.9300
C7 C8 1.5339(19)
C8 C11 1.5280(18)
C8 C9 1.535(2)
C9 C10 1.509(2)
C9 H9A 0.9800
C10 H10A 0.9600
C10 H10B 0.9600
C10 H10C 0.9600
C11 C12 1.386(2)
C11 C16 1.3862(19)
C12 C13 1.383(2)
C12 H12A 0.9300
C13 C14 1.381(3)
C13 H13A 0.9300
C14 C15 1.379(2)
C14 H14A 0.9300
C15 C16 1.381(2)
C15 H15A 0.9300
C16 H16A 0.9300
Cl2 C17 1.7410(17)
O4 C23 1.2245(16)
O5 C24 1.4080(18)
O5 H5A 0.8200
O6 C20 1.3596(19)
O6 C25 1.444(2)
C17 C22 1.373(2)
C17 C18 1.399(2)
C18 C19 1.360(3)
C18 H18A 0.9300
C19 C20 1.397(2)
C19 H19A 0.9300
C20 C21 1.396(2)
C21 C22 1.399(2)
C21 C23 1.4719(19)
C22 H22A 0.9300
C23 C24 1.524(2)
C24 C27 1.533(2)
C24 C25 1.551(2)
C25 C26 1.499(3)
C25 H25A 0.9800
C26 H26A 0.9600
C26 H26B 0.9600
C26 H26C 0.9600
C27 C28 1.378(2)
C27 C32 1.389(2)
C28 C29 1.390(2)
C28 H28A 0.9300
C29 C30 1.357(3)
C29 H29A 0.9300
C30 C31 1.360(4)
C30 H30A 0.9300
C31 C32 1.394(3)
C31 H31A 0.9300
C32 H32A 0.9300

loop_
_geom_torsion_atom_site_label_1
_geom_torsion_atom_site_label_2
_geom_torsion_atom_site_label_3
_geom_torsion_atom_site_label_4
_geom_torsion
C6 C1 C2 C3 1.5(2)
Cl1 C1 C2 C3 -178.62(12)
C1 C2 C3 C4 0.1(2)
C9 O3 C4 C3 -154.80(12)
C9 O3 C4 C5 26.13(17)
C2 C3 C4 O3 179.53(13)
C2 C3 C4 C5 -1.4(2)
O3 C4 C5 C6 -179.74(12)
C3 C4 C5 C6 1.21(19)
O3 C4 C5 C7 1.47(19)
C3 C4 C5 C7 -177.57(12)
C2 C1 C6 C5 -1.6(2)
Cl1 C1 C6 C5 178.46(10)
C4 C5 C6 C1 0.30(18)
C7 C5 C6 C1 179.09(12)
C4 C5 C7 O1 -175.92(13)
C6 C5 C7 O1 5.3(2)
C4 C5 C7 C8 2.30(17)
C6 C5 C7 C8 -176.47(11)
O1 C7 C8 O2 34.80(17)
C5 C7 C8 O2 -143.48(11)
O1 C7 C8 C11 -87.96(15)
C5 C7 C8 C11 93.77(13)
O1 C7 C8 C9 148.26(13)
C5 C7 C8 C9 -30.02(15)
C4 O3 C9 C10 177.95(13)
C4 O3 C9 C8 -56.10(15)
O2 C8 C9 O3 172.34(11)
C11 C8 C9 O3 -66.54(15)
C7 C8 C9 O3 56.13(14)
O2 C8 C9 C10 -66.28(16)
C11 C8 C9 C10 54.85(17)
C7 C8 C9 C10 177.52(12)
O2 C8 C11 C12 18.98(18)
C7 C8 C11 C12 140.48(14)
C9 C8 C11 C12 -98.48(16)
O2 C8 C11 C16 -164.21(13)
C7 C8 C11 C16 -42.71(17)
C9 C8 C11 C16 78.33(16)
C16 C11 C12 C13 -0.5(2)
C8 C11 C12 C13 176.40(15)
C11 C12 C13 C14 0.9(3)
C12 C13 C14 C15 -0.6(3)
C13 C14 C15 C16 -0.1(3)
C14 C15 C16 C11 0.4(3)
C12 C11 C16 C15 -0.1(2)
C8 C11 C16 C15 -176.96(14)
C22 C17 C18 C19 1.0(2)
Cl2 C17 C18 C19 -178.30(13)
C17 C18 C19 C20 -0.7(2)
C25 O6 C20 C21 21.43(19)
C25 O6 C20 C19 -160.06(14)
C18 C19 C20 O6 -178.32(14)
C18 C19 C20 C21 0.2(2)
O6 C20 C21 C22 178.46(13)
C19 C20 C21 C22 0.0(2)
O6 C20 C21 C23 -0.9(2)
C19 C20 C21 C23 -179.39(13)
C18 C17 C22 C21 -0.8(2)
Cl2 C17 C22 C21 178.53(10)
C20 C21 C22 C17 0.26(19)
C23 C21 C22 C17 179.65(13)
C20 C21 C23 O4 -169.99(13)
C22 C21 C23 O4 10.6(2)
C20 C21 C23 C24 10.07(18)
C22 C21 C23 C24 -169.32(12)
O4 C23 C24 O5 31.46(18)
C21 C23 C24 O5 -148.60(12)
O4 C23 C24 C27 -90.63(15)
C21 C23 C24 C27 89.31(14)
O4 C23 C24 C25 144.55(13)
C21 C23 C24 C25 -35.51(17)
C20 O6 C25 C26 -174.35(14)
C20 O6 C25 C24 -49.17(17)
O5 C24 C25 O6 172.00(12)
C23 C24 C25 O6 54.72(15)
C27 C24 C25 O6 -66.11(16)
O5 C24 C25 C26 -66.41(18)
C23 C24 C25 C26 176.31(15)
C27 C24 C25 C26 55.5(2)
O5 C24 C27 C28 178.71(15)
C23 C24 C27 C28 -59.87(18)
C25 C24 C27 C28 61.0(2)
O5 C24 C27 C32 -2.9(2)
C23 C24 C27 C32 118.52(16)
C25 C24 C27 C32 -120.63(16)
C32 C27 C28 C29 1.4(3)
C24 C27 C28 C29 179.87(18)
C27 C28 C29 C30 -0.6(3)
C28 C29 C30 C31 -0.9(3)
C29 C30 C31 C32 1.4(4)
C28 C27 C32 C31 -0.9(3)
C24 C27 C32 C31 -179.33(17)
C30 C31 C32 C27 -0.6(3)
